data_7001853
loop_
_publ_author_name
'Pritchard, Ruth'
'Lazar, Hanane'
'Barrett, Simon A.'
'Kilner, Colin A.'
'Asthana, Saket'
'Carbonera, Chiara'
'L\'etard, Jean-Fran\,cois'
'Halcrow, Malcolm A.'

_publ_section_title
;
 Thermal and light-induced spin-transitions in iron(ii) complexes of
 2,6-bis(4-halopyrazolyl)pyridines: the influence of polymorphism on a
 spin-crossover compound
;
_journal_issue 33
_journal_name_full 'Dalton Transactions'
_journal_page_first 6656
_journal_page_last 6666
_journal_paper_doi 10.1039/b907094j
_journal_year 2009
_chemical_formula_moiety 'C22 H14 Fe I4 N10, 2[B F4], C3 H6 O'
_chemical_formula_sum 'C25 H20 B2 F8 Fe I4 N10 O'
_chemical_formula_weight 1213.58
_chemical_name_common
;
Bis(2,6-bis(4-iodopyrazol-1-yl)pyridine)iron(ii)
ditetrafluoroborate mono-acetone solvate
;
_chemical_name_systematic
;
Bis[2,6-bis{4-iodopyrazol-1-yl}pyridine]iron(II) ditetrafluoroborate
mono-acetone solvate
;
_space_group_IT_number 14
_symmetry_cell_setting monoclinic
_symmetry_space_group_name_Hall '-P 2yn'
_symmetry_space_group_name_H-M 'P 1 21/n 1'
_atom_sites_solution_hydrogens geom
_atom_sites_solution_primary direct
_atom_sites_solution_secondary difmap
_audit_creation_method SHELXL-97
_cell_angle_alpha 90.00
_cell_angle_beta 96.3400(10)
_cell_angle_gamma 90.00
_cell_formula_units_Z 4
_cell_length_a 15.6789(2)
_cell_length_b 16.5181(2)
_cell_length_c 15.9708(2)
_cell_measurement_reflns_used 79452
_cell_measurement_temperature 296(2)
_cell_measurement_theta_max 27.48
_cell_measurement_theta_min 2.12
_cell_volume 4110.91(9)
_computing_cell_refinement 'DENZO-SMN (Otwinowski & Minor, 1997)'
_computing_data_collection 'COLLECT (Nonius, 1999)'
_computing_data_reduction 'DENZO-SMN (Otwinowski & Minor, 1997)'
_computing_molecular_graphics 'ORTEX (McArdle, 1995)'
_computing_publication_material 'local program'
_computing_structure_refinement 'SHELXL-97 (Sheldrick, 1997)'
_computing_structure_solution 'SHELXS-97 (Sheldrick, 1990)'
_diffrn_ambient_temperature 296(2)
_diffrn_detector_area_resol_mean 9.091
_diffrn_measured_fraction_theta_full 0.989
_diffrn_measured_fraction_theta_max 0.989
_diffrn_measurement_device_type 'Nonius KappaCCD area detector diffractometer'
_diffrn_measurement_method '\w and \f scans'
_diffrn_radiation_monochromator graphite
_diffrn_radiation_source 'fine-focus sealed tube'
_diffrn_radiation_type MoK\a
_diffrn_radiation_wavelength 0.71073
_diffrn_reflns_av_R_equivalents 0.0664
_diffrn_reflns_av_sigmaI/netI 0.0285
_diffrn_reflns_limit_h_max 20
_diffrn_reflns_limit_h_min -20
_diffrn_reflns_limit_k_max 21
_diffrn_reflns_limit_k_min -21
_diffrn_reflns_limit_l_max 20
_diffrn_reflns_limit_l_min -20
_diffrn_reflns_number 79452
_diffrn_reflns_theta_full 27.48
_diffrn_reflns_theta_max 27.48
_diffrn_reflns_theta_min 2.12
_exptl_absorpt_coefficient_mu 3.441
_exptl_absorpt_correction_T_max 0.530
_exptl_absorpt_correction_T_min 0.297
_exptl_absorpt_correction_type multi-scan
_exptl_absorpt_process_details
;
Using multiple and symmetry-related data measurements via the program SORTAV
See R.H. Blessing, Acta Cryst (1995), A51, 33-38
;
_exptl_crystal_colour Yellow
_exptl_crystal_density_diffrn 1.961
_exptl_crystal_density_method 'not measured'
_exptl_crystal_description Plate
_exptl_crystal_F_000 2272
_exptl_crystal_size_max 0.38
_exptl_crystal_size_mid 0.31
_exptl_crystal_size_min 0.08
_refine_diff_density_max 2.082
_refine_diff_density_min -1.926
_refine_diff_density_rms 0.138
_refine_ls_extinction_method none
_refine_ls_goodness_of_fit_ref 1.033
_refine_ls_hydrogen_treatment constr
_refine_ls_matrix_type full
_refine_ls_number_parameters 481
_refine_ls_number_reflns 9332
_refine_ls_number_restraints 68
_refine_ls_restrained_S_all 1.035
_refine_ls_R_factor_all 0.0917
_refine_ls_R_factor_gt 0.0725
_refine_ls_shift/su_max 0.003
_refine_ls_shift/su_mean 0.000
_refine_ls_structure_factor_coef Fsqd
_refine_ls_weighting_details 'calc w=1/[\s^2^(Fo^2^)+(0.1326P)^2^+11.7433P] where P=(Fo^2^+2Fc^2^)/3'
_refine_ls_weighting_scheme calc
_refine_ls_wR_factor_gt 0.2162
_refine_ls_wR_factor_ref 0.2439
_reflns_number_gt 6939
_reflns_number_total 9332
_reflns_threshold_expression >2sigma(I)
_cod_data_source_file b907094j.txt
_cod_data_source_block rpfe21y
_cod_depositor_comments
;
The following automatic conversions were performed:
'_symmetry_cell_setting' value 'Monoclinic' changed to 'monoclinic'
according to '/home/saulius/struct/CIF-dictionaries/cif_core.dic'
dictionary named 'cif_core.dic' version 2.4.1 from 2010-06-29.

Automatic conversion script
Id: cif_fix_enum 1527 2010-12-29 10:47:43Z saulius 
;
_cod_original_sg_symbol_H-M 'P 21/n'
_cod_database_code 7001853

loop_
_symmetry_equiv_pos_as_xyz
'x, y, z'
'-x+1/2, y+1/2, -z+1/2'
'-x, -y, -z'
'x-1/2, -y-1/2, z-1/2'

loop_
_atom_site_label
_atom_site_type_symbol
_atom_site_fract_x
_atom_site_fract_y
_atom_site_fract_z
_atom_site_U_iso_or_equiv
_atom_site_adp_type
_atom_site_occupancy
_atom_site_symmetry_multiplicity
_atom_site_calc_flag
_atom_site_refinement_flags
_atom_site_disorder_assembly
_atom_site_disorder_group
Fe1 Fe 0.73629(6) 0.29083(6) 0.47279(6) 0.0622(3) Uani 1 1 d . . .
N2 N 0.6786(4) 0.1756(4) 0.4867(3) 0.0621(12) Uani 1 1 d . . .
C3 C 0.6282(4) 0.1427(4) 0.4227(4) 0.0615(14) Uani 1 1 d . . .
C4 C 0.5913(6) 0.0676(5) 0.4273(5) 0.081(2) Uani 1 1 d . . .
H4 H 0.5556 0.0461 0.3825 0.097 Uiso 1 1 calc R . .
C5 C 0.6101(7) 0.0251(6) 0.5024(6) 0.090(3) Uani 1 1 d . . .
H5 H 0.5878 -0.0267 0.5071 0.108 Uiso 1 1 calc R . .
C6 C 0.6608(7) 0.0579(5) 0.5701(5) 0.088(3) Uani 1 1 d . . .
H6 H 0.6730 0.0299 0.6205 0.105 Uiso 1 1 calc R . .
C7 C 0.6926(5) 0.1351(5) 0.5586(4) 0.0706(18) Uani 1 1 d . . .
N8 N 0.6181(4) 0.1928(3) 0.3513(3) 0.0600(12) Uani 1 1 d . . .
N9 N 0.6585(4) 0.2660(4) 0.3548(4) 0.0662(14) Uani 1 1 d . . .
C10 C 0.6403(5) 0.2987(5) 0.2797(5) 0.0695(17) Uani 1 1 d . . .
H10 H 0.6598 0.3488 0.2633 0.083 Uiso 1 1 calc R . .
C11 C 0.5864(5) 0.2457(5) 0.2278(5) 0.0664(16) Uani 1 1 d . . .
C12 C 0.5738(5) 0.1800(4) 0.2748(4) 0.0642(15) Uani 1 1 d . . .
H12 H 0.5411 0.1347 0.2580 0.077 Uiso 1 1 calc R . .
I13 I 0.53700(4) 0.26825(4) 0.10443(4) 0.0895(2) Uani 1 1 d . . .
N14 N 0.7452(4) 0.1760(4) 0.6217(3) 0.0725(16) Uani 1 1 d . . .
N15 N 0.7795(4) 0.2492(4) 0.6000(4) 0.0704(15) Uani 1 1 d . . .
C16 C 0.8217(5) 0.2756(5) 0.6711(5) 0.0732(19) Uani 1 1 d . . .
H16 H 0.8519 0.3241 0.6762 0.088 Uiso 1 1 calc R . .
C17 C 0.8153(5) 0.2221(5) 0.7372(5) 0.076(2) Uani 1 1 d . . .
C18 C 0.7660(6) 0.1602(6) 0.7038(5) 0.085(2) Uani 1 1 d . . .
H18 H 0.7496 0.1149 0.7326 0.103 Uiso 1 1 calc R . .
I19 I 0.86550(4) 0.23827(4) 0.86147(3) 0.0870(2) Uani 1 1 d . . .
N20 N 0.7870(4) 0.4104(4) 0.4769(3) 0.0649(13) Uani 1 1 d . . .
C21 C 0.8596(4) 0.4267(5) 0.4430(4) 0.0669(16) Uani 1 1 d . . .
C22 C 0.8918(6) 0.5045(6) 0.4380(5) 0.081(2) Uani 1 1 d . . .
H22 H 0.9420 0.5149 0.4139 0.097 Uiso 1 1 calc R . .
C23 C 0.8455(7) 0.5657(6) 0.4707(7) 0.101(3) Uani 1 1 d . . .
H23 H 0.8660 0.6185 0.4697 0.121 Uiso 1 1 calc R . .
C24 C 0.7715(7) 0.5515(6) 0.5042(7) 0.091(2) Uani 1 1 d . . .
H24 H 0.7398 0.5931 0.5249 0.109 Uiso 1 1 calc R . .
C25 C 0.7456(5) 0.4716(5) 0.5058(5) 0.0685(16) Uani 1 1 d . . .
N26 N 0.8994(4) 0.3568(4) 0.4154(4) 0.0679(14) Uani 1 1 d . . .
N27 N 0.8595(4) 0.2835(4) 0.4200(4) 0.0711(15) Uani 1 1 d . . .
C28 C 0.9113(6) 0.2299(6) 0.3931(6) 0.079(2) Uani 1 1 d . . .
H28 H 0.9005 0.1746 0.3881 0.095 Uiso 1 1 calc R . .
C29 C 0.9867(6) 0.2693(7) 0.3728(6) 0.088(2) Uani 1 1 d . . .
C30 C 0.9764(5) 0.3494(6) 0.3866(5) 0.078(2) Uani 1 1 d . . .
H30 H 1.0146 0.3908 0.3778 0.093 Uiso 1 1 calc R . .
I31 I 1.09314(6) 0.21500(7) 0.32870(8) 0.1391(4) Uani 1 1 d . . .
N32 N 0.6691(4) 0.4463(4) 0.5374(4) 0.0724(15) Uani 1 1 d . . .
N33 N 0.6435(4) 0.3694(4) 0.5255(4) 0.0751(16) Uani 1 1 d . . .
C34 C 0.5693(5) 0.3636(7) 0.5607(6) 0.088(2) Uani 1 1 d . . .
H34 H 0.5361 0.3170 0.5614 0.105 Uiso 1 1 calc R . .
C35 C 0.5504(5) 0.4361(7) 0.5950(6) 0.087(2) Uani 1 1 d . . .
C36 C 0.6127(6) 0.4883(7) 0.5808(6) 0.089(2) Uani 1 1 d . . .
H36 H 0.6169 0.5424 0.5971 0.107 Uiso 1 1 calc R . .
I37 I 0.44325(5) 0.46250(6) 0.65648(5) 0.1198(3) Uani 1 1 d . . .
B38A B 0.8857(11) 0.4911(10) 0.7185(11) 0.07(2) Uiso 0.50 1 d PD A 1
F39A F 0.9201(10) 0.4677(9) 0.6462(8) 0.096(5) Uiso 0.50 1 d PD A 1
F40A F 0.7973(7) 0.4925(9) 0.7021(8) 0.099(4) Uiso 0.50 1 d PD A 1
F41A F 0.9112(8) 0.5702(6) 0.7395(8) 0.101(3) Uiso 0.50 1 d PD A 1
F42A F 0.9085(7) 0.4403(7) 0.7857(6) 0.086(3) Uiso 0.50 1 d PD A 1
B38B B 0.8837(10) 0.4898(9) 0.7139(11) 0.062(17) Uiso 0.50 1 d PD B 2
F39B F 0.9169(8) 0.4485(8) 0.6504(7) 0.079(4) Uiso 0.50 1 d PD B 2
F40B F 0.7999(7) 0.4663(8) 0.7183(9) 0.101(4) Uiso 0.50 1 d PD B 2
F41B F 0.8820(8) 0.5732(6) 0.7025(8) 0.100(3) Uiso 0.50 1 d PD B 2
F42B F 0.9338(9) 0.4713(8) 0.7885(8) 0.111(4) Uiso 0.50 1 d PD B 2
B43 B 0.7440(7) 0.0207(8) 0.2703(7) 0.146(7) Uani 1 1 d D . .
F44A F 0.7753(12) 0.0887(10) 0.3017(15) 0.120(6) Uiso 0.33 1 d PD C 1
F45A F 0.6552(8) 0.0199(12) 0.2504(14) 0.092(7) Uiso 0.33 1 d PD C 1
F46A F 0.7586(15) -0.0412(12) 0.3348(12) 0.143(8) Uiso 0.33 1 d PD C 1
F47A F 0.7817(13) -0.0094(13) 0.2027(11) 0.104(7) Uiso 0.33 1 d PD C 1
F44B F 0.734(2) 0.0849(17) 0.2097(19) 0.22(2) Uiso 0.33 1 d PD C 2
F45B F 0.6674(15) -0.017(2) 0.271(3) 0.27(3) Uiso 0.33 1 d PD C 2
F46B F 0.8088(14) -0.0263(13) 0.2554(16) 0.138(8) Uiso 0.33 1 d PD C 2
F47B F 0.7665(17) 0.0618(17) 0.3475(14) 0.152(9) Uiso 0.33 1 d PD C 2
F44C F 0.7607(18) 0.0989(10) 0.241(2) 0.147(9) Uiso 0.33 1 d PD C 3
F45C F 0.6591(10) 0.0117(17) 0.2713(17) 0.107(9) Uiso 0.33 1 d PD C 3
F46C F 0.791(2) 0.005(3) 0.3442(15) 0.37(4) Uiso 0.33 1 d PD C 3
F47C F 0.7695(14) -0.0337(12) 0.2078(12) 0.099(6) Uiso 0.33 1 d PD C 3
C48A C 0.7829(19) 0.332(5) 1.052(3) 0.15(2) Uiso 0.25 1 d PD D 1
H48A H 0.7694 0.3163 0.9945 0.226 Uiso 0.25 1 calc PR D 1
H48B H 0.7798 0.3900 1.0566 0.226 Uiso 0.25 1 calc PR D 1
H48C H 0.7426 0.3079 1.0858 0.226 Uiso 0.25 1 calc PR D 1
C49A C 0.907(2) 0.314(3) 1.1791(16) 0.090(10) Uiso 0.25 1 d PD D 1
H49A H 0.9678 0.3220 1.1857 0.136 Uiso 0.25 1 calc PR D 1
H49B H 0.8927 0.2670 1.2096 0.136 Uiso 0.25 1 calc PR D 1
H49C H 0.8795 0.3608 1.2007 0.136 Uiso 0.25 1 calc PR D 1
C50A C 0.875(2) 0.303(5) 1.0844(19) 0.23(6) Uiso 0.25 1 d PD D 1
O51A O 0.9284(16) 0.309(2) 1.0350(15) 0.082(8) Uiso 0.25 1 d PD D 1
C48B C 0.7893(12) 0.2757(18) 1.089(2) 0.132(9) Uiso 0.50 1 d PD E 2
H48D H 0.7752 0.2424 1.0403 0.199 Uiso 0.50 1 calc PR E 2
H48E H 0.7515 0.3215 1.0867 0.199 Uiso 0.50 1 calc PR E 2
H48F H 0.7829 0.2447 1.1390 0.199 Uiso 0.50 1 calc PR E 2
C49B C 0.926(2) 0.355(2) 1.1655(19) 0.151(12) Uiso 0.50 1 d PD E 2
H49D H 0.9765 0.3804 1.1492 0.227 Uiso 0.50 1 calc PR E 2
H49E H 0.9416 0.3195 1.2125 0.227 Uiso 0.50 1 calc PR E 2
H49F H 0.8867 0.3951 1.1811 0.227 Uiso 0.50 1 calc PR E 2
C50B C 0.8832(12) 0.3053(15) 1.0917(13) 0.084(7) Uiso 0.50 1 d PD E 2
O51B O 0.9245(10) 0.2782(12) 1.0402(10) 0.091(5) Uiso 0.50 1 d PD E 2
C48C C 0.808(3) 0.255(3) 1.155(3) 0.131(17) Uiso 0.25 1 d PD F 3
H48G H 0.7652 0.2246 1.1204 0.196 Uiso 0.25 1 calc PR F 3
H48H H 0.7819 0.3025 1.1759 0.196 Uiso 0.25 1 calc PR F 3
H48I H 0.8323 0.2225 1.2008 0.196 Uiso 0.25 1 calc PR F 3
C49C C 0.947(4) 0.344(4) 1.136(5) 0.17(3) Uiso 0.25 1 d PD F 3
H49G H 0.9881 0.3510 1.0968 0.260 Uiso 0.25 1 calc PR F 3
H49H H 0.9753 0.3250 1.1890 0.260 Uiso 0.25 1 calc PR F 3
H49I H 0.9193 0.3947 1.1448 0.260 Uiso 0.25 1 calc PR F 3
C50C C 0.8785(16) 0.2810(18) 1.1014(17) 0.057(7) Uiso 0.25 1 d PD F 3
O51C O 0.901(2) 0.2327(18) 1.0496(18) 0.106(9) Uiso 0.25 1 d PD F 3

loop_
_atom_site_aniso_label
_atom_site_aniso_U_11
_atom_site_aniso_U_22
_atom_site_aniso_U_33
_atom_site_aniso_U_23
_atom_site_aniso_U_13
_atom_site_aniso_U_12
Fe1 0.0645(5) 0.0660(5) 0.0563(5) 0.0009(4) 0.0079(4) -0.0161(4)
N2 0.067(3) 0.070(3) 0.050(3) 0.000(2) 0.007(2) -0.014(3)
C3 0.061(3) 0.068(4) 0.056(3) -0.003(3) 0.010(3) -0.016(3)
C4 0.083(5) 0.083(5) 0.075(5) 0.000(4) 0.001(4) -0.032(4)
C5 0.118(7) 0.076(5) 0.077(5) 0.001(4) 0.012(5) -0.039(5)
C6 0.107(6) 0.087(5) 0.068(4) 0.012(4) 0.008(4) -0.040(5)
C7 0.083(4) 0.079(4) 0.051(3) 0.005(3) 0.010(3) -0.027(4)
N8 0.062(3) 0.060(3) 0.058(3) -0.002(2) 0.006(2) -0.008(2)
N9 0.070(3) 0.063(3) 0.066(3) -0.001(2) 0.008(3) -0.013(3)
C10 0.074(4) 0.070(4) 0.064(4) 0.004(3) 0.003(3) -0.013(3)
C11 0.064(4) 0.076(4) 0.058(4) 0.001(3) 0.004(3) 0.004(3)
C12 0.063(4) 0.068(4) 0.060(3) 0.000(3) -0.001(3) -0.005(3)
I13 0.0928(4) 0.1017(5) 0.0692(3) 0.0111(3) -0.0123(3) 0.0015(3)
N14 0.086(4) 0.081(4) 0.050(3) 0.008(3) 0.004(3) -0.029(3)
N15 0.078(4) 0.071(4) 0.063(3) 0.002(3) 0.010(3) -0.021(3)
C16 0.082(5) 0.079(5) 0.058(4) 0.000(3) 0.004(3) -0.021(4)
C17 0.077(5) 0.095(5) 0.055(4) 0.004(3) 0.004(3) -0.023(4)
C18 0.100(6) 0.103(6) 0.052(4) 0.007(4) 0.002(4) -0.038(5)
I19 0.0965(4) 0.1067(5) 0.0559(3) 0.0019(2) -0.0007(2) -0.0282(3)
N20 0.066(3) 0.075(4) 0.053(3) 0.004(2) 0.002(2) -0.016(3)
C21 0.062(4) 0.080(4) 0.059(3) 0.001(3) 0.006(3) -0.019(3)
C22 0.080(5) 0.089(5) 0.073(5) 0.008(4) 0.009(4) -0.026(4)
C23 0.114(7) 0.069(5) 0.120(8) 0.001(5) 0.013(6) -0.027(5)
C24 0.102(6) 0.077(5) 0.097(6) -0.006(4) 0.019(5) -0.013(5)
C25 0.071(4) 0.069(4) 0.066(4) 0.001(3) 0.007(3) -0.010(3)
N26 0.059(3) 0.084(4) 0.061(3) 0.001(3) 0.007(2) -0.019(3)
N27 0.069(3) 0.076(4) 0.069(3) -0.002(3) 0.010(3) -0.008(3)
C28 0.078(5) 0.084(5) 0.076(5) 0.003(4) 0.013(4) -0.005(4)
C29 0.061(4) 0.124(8) 0.078(5) 0.005(5) 0.012(4) 0.000(4)
C30 0.067(4) 0.090(5) 0.078(5) -0.003(4) 0.017(3) -0.013(4)
I31 0.0987(6) 0.1397(8) 0.1881(10) 0.0005(6) 0.0575(6) 0.0201(5)
N32 0.074(4) 0.075(4) 0.069(4) -0.002(3) 0.013(3) 0.002(3)
N33 0.069(3) 0.086(4) 0.071(4) -0.001(3) 0.010(3) -0.011(3)
C34 0.067(4) 0.114(7) 0.085(5) 0.002(5) 0.018(4) -0.014(4)
C35 0.068(4) 0.121(7) 0.073(5) 0.007(5) 0.016(4) 0.014(5)
C36 0.081(5) 0.106(7) 0.079(5) -0.005(5) 0.007(4) 0.010(5)
I37 0.0943(5) 0.1749(8) 0.0951(5) 0.0160(5) 0.0324(4) 0.0375(5)
B43 0.135(14) 0.21(2) 0.092(9) 0.001(11) 0.028(9) -0.013(14)

loop_
_atom_type_symbol
_atom_type_description
_atom_type_scat_dispersion_real
_atom_type_scat_dispersion_imag
_atom_type_scat_source
C C 0.0033 0.0016 'International Tables Vol C Tables 4.2.6.8 and 6.1.1.4'
H H 0.0000 0.0000 'International Tables Vol C Tables 4.2.6.8 and 6.1.1.4'
N N 0.0061 0.0033 'International Tables Vol C Tables 4.2.6.8 and 6.1.1.4'
Fe Fe 0.3463 0.8444 'International Tables Vol C Tables 4.2.6.8 and 6.1.1.4'
I I -0.4742 1.8119 'International Tables Vol C Tables 4.2.6.8 and 6.1.1.4'
Br Br -0.2901 2.4595 'International Tables Vol C Tables 4.2.6.8 and 6.1.1.4'
B B 0.0013 0.0007 'International Tables Vol C Tables 4.2.6.8 and 6.1.1.4'
F F 0.0171 0.0103 'International Tables Vol C Tables 4.2.6.8 and 6.1.1.4'
O O 0.0106 0.0060 'International Tables Vol C Tables 4.2.6.8 and 6.1.1.4'

loop_
_geom_angle_atom_site_label_1
_geom_angle_atom_site_label_2
_geom_angle_atom_site_label_3
_geom_angle
_geom_angle_site_symmetry_1
_geom_angle_site_symmetry_3
_geom_angle_publ_flag
N20 Fe1 N2 171.1(2) . . ?
N20 Fe1 N9 112.0(2) . . ?
N2 Fe1 N9 73.6(2) . . ?
N20 Fe1 N15 100.8(2) . . ?
N2 Fe1 N15 73.3(2) . . ?
N9 Fe1 N15 146.9(2) . . ?
N20 Fe1 N33 72.5(2) . . ?
N2 Fe1 N33 100.5(2) . . ?
N9 Fe1 N33 96.4(2) . . ?
N15 Fe1 N33 88.8(3) . . ?
N20 Fe1 N27 73.8(2) . . ?
N2 Fe1 N27 113.1(2) . . ?
N9 Fe1 N27 95.2(2) . . ?
N15 Fe1 N27 98.3(3) . . ?
N33 Fe1 N27 146.3(2) . . ?
C7 N2 C3 119.0(6) . . ?
C7 N2 Fe1 120.6(4) . . ?
C3 N2 Fe1 120.4(4) . . ?
N2 C3 C4 122.9(7) . . ?
N2 C3 N8 112.7(6) . . ?
C4 C3 N8 124.4(6) . . ?
C3 C4 C5 116.8(7) . . ?
C6 C5 C4 121.7(7) . . ?
C5 C6 C7 116.2(8) . . ?
N2 C7 C6 123.3(7) . . ?
N2 C7 N14 114.0(6) . . ?
C6 C7 N14 122.6(7) . . ?
C12 N8 N9 111.4(6) . . ?
C12 N8 C3 130.0(6) . . ?
N9 N8 C3 118.7(5) . . ?
C10 N9 N8 105.9(6) . . ?
C10 N9 Fe1 139.3(5) . . ?
N8 N9 Fe1 114.6(4) . . ?
N9 C10 C11 109.6(7) . . ?
C12 C11 C10 106.5(6) . . ?
C12 C11 I13 127.9(6) . . ?
C10 C11 I13 125.6(6) . . ?
C11 C12 N8 106.7(6) . . ?
C18 N14 N15 110.8(6) . . ?
C18 N14 C7 132.0(6) . . ?
N15 N14 C7 117.1(6) . . ?
C16 N15 N14 104.2(6) . . ?
C16 N15 Fe1 140.3(5) . . ?
N14 N15 Fe1 114.8(4) . . ?
N15 C16 C17 111.8(7) . . ?
C18 C17 C16 105.4(7) . . ?
C18 C17 I19 128.0(6) . . ?
C16 C17 I19 126.5(6) . . ?
N14 C18 C17 107.8(7) . . ?
C25 N20 C21 117.5(6) . . ?
C25 N20 Fe1 122.0(5) . . ?
C21 N20 Fe1 120.3(5) . . ?
N20 C21 C22 122.7(8) . . ?
N20 C21 N26 112.9(6) . . ?
C22 C21 N26 124.4(7) . . ?
C23 C22 C21 116.5(8) . . ?
C24 C23 C22 122.2(9) . . ?
C23 C24 C25 116.1(9) . . ?
N20 C25 C24 124.9(8) . . ?
N20 C25 N32 111.6(6) . . ?
C24 C25 N32 123.5(8) . . ?
C30 N26 N27 111.7(7) . . ?
C30 N26 C21 129.0(7) . . ?
N27 N26 C21 119.2(6) . . ?
C28 N27 N26 106.1(6) . . ?
C28 N27 Fe1 140.3(6) . . ?
N26 N27 Fe1 113.5(5) . . ?
N27 C28 C29 109.2(8) . . ?
C30 C29 C28 107.1(8) . . ?
C30 C29 I31 126.2(7) . . ?
C28 C29 I31 126.7(8) . . ?
N26 C30 C29 105.8(7) . . ?
N33 N32 C36 110.6(7) . . ?
N33 N32 C25 118.9(6) . . ?
C36 N32 C25 130.5(8) . . ?
N32 N33 C34 105.5(7) . . ?
N32 N33 Fe1 114.6(5) . . ?
C34 N33 Fe1 139.3(7) . . ?
N33 C34 C35 109.9(8) . . ?
C36 C35 C34 107.5(8) . . ?
C36 C35 I37 125.9(8) . . ?
C34 C35 I37 126.6(7) . . ?
C35 C36 N32 106.4(9) . . ?
F42A B38A F40A 109.1(13) . . ?
F42A B38A F39A 112.9(13) . . ?
F40A B38A F39A 108.7(14) . . ?
F42A B38A F41A 109.9(14) . . ?
F40A B38A F41A 106.5(13) . . ?
F39A B38A F41A 109.5(13) . . ?
F39B B38B F40B 109.8(13) . . ?
F39B B38B F42B 107.5(12) . . ?
F40B B38B F42B 110.3(13) . . ?
F39B B38B F41B 113.5(13) . . ?
F40B B38B F41B 106.4(12) . . ?
F42B B38B F41B 109.4(14) . . ?
F44A B43 F47A 115.8(13) . . ?
F44A B43 F45A 114.8(13) . . ?
F47A B43 F45A 108.8(13) . . ?
F44A B43 F46A 108.1(13) . . ?
F47A B43 F46A 104.7(13) . . ?
F45A B43 F46A 103.3(12) . . ?
F46B B43 F45B 115.8(16) . . ?
F46B B43 F47B 108.4(13) . . ?
F45B B43 F47B 110.6(15) . . ?
F46B B43 F44B 109.9(15) . . ?
F45B B43 F44B 108.2(15) . . ?
F47B B43 F44B 103.3(14) . . ?
F45C B43 F46C 114.8(16) . . ?
F45C B43 F44C 109.1(15) . . ?
F46C B43 F44C 111.0(16) . . ?
F45C B43 F47C 107.0(13) . . ?
F46C B43 F47C 108.8(16) . . ?
F44C B43 F47C 105.6(13) . . ?
O51A C50A C48A 116(2) . . ?
O51A C50A C49A 117(2) . . ?
C48A C50A C49A 118(2) . . ?
O51B C50B C49B 120.6(16) . . ?
O51B C50B C48B 116.9(15) . . ?
C49B C50B C48B 121.6(14) . . ?
O51C C50C C48C 117.9(19) . . ?
O51C C50C C49C 116.4(18) . . ?
C48C C50C C49C 120.0(18) . . ?

loop_
_geom_bond_atom_site_label_1
_geom_bond_atom_site_label_2
_geom_bond_distance
_geom_bond_site_symmetry_2
_geom_bond_publ_flag
Fe1 N20 2.128(6) . ?
Fe1 N2 2.129(6) . ?
Fe1 N9 2.168(6) . ?
Fe1 N15 2.181(7) . ?
Fe1 N33 2.187(7) . ?
Fe1 N27 2.194(7) . ?
N2 C7 1.326(9) . ?
N2 C3 1.337(8) . ?
C3 C4 1.374(10) . ?
C3 N8 1.404(9) . ?
C4 C5 1.392(13) . ?
C5 C6 1.380(12) . ?
C6 C7 1.389(10) . ?
C7 N14 1.402(9) . ?
N8 C12 1.353(9) . ?
N8 N9 1.364(8) . ?
N9 C10 1.316(10) . ?
C10 C11 1.419(11) . ?
C11 C12 1.347(11) . ?
C11 I13 2.069(7) . ?
N14 C18 1.341(9) . ?
N14 N15 1.383(8) . ?
N15 C16 1.323(10) . ?
C16 C17 1.390(11) . ?
C17 C18 1.354(11) . ?
C17 I19 2.070(8) . ?
N20 C25 1.312(10) . ?
N20 C21 1.340(9) . ?
C21 C22 1.387(11) . ?
C21 N26 1.406(10) . ?
C22 C23 1.381(15) . ?
C23 C24 1.350(15) . ?
C24 C25 1.381(12) . ?
C25 N32 1.416(10) . ?
N26 C30 1.344(10) . ?
N26 N27 1.369(9) . ?
N27 C28 1.306(11) . ?
C28 C29 1.418(13) . ?
C29 C30 1.354(14) . ?
C29 I31 2.085(9) . ?
N32 N33 1.339(9) . ?
N32 C36 1.370(11) . ?
N33 C34 1.349(10) . ?
C34 C35 1.364(14) . ?
C35 C36 1.342(14) . ?
C35 I37 2.083(8) . ?
B38A F42A 1.377(16) . ?
B38A F40A 1.382(16) . ?
B38A F39A 1.382(16) . ?
B38A F41A 1.397(16) . ?
B38B F39B 1.372(16) . ?
B38B F40B 1.379(15) . ?
B38B F42B 1.387(16) . ?
B38B F41B 1.390(15) . ?
B43 F44A 1.305(15) . ?
B43 F47A 1.380(15) . ?
B43 F45A 1.393(15) . ?
B43 F46A 1.452(15) . ?
B43 F46B 1.321(15) . ?
B43 F45B 1.350(16) . ?
B43 F47B 1.417(16) . ?
B43 F44B 1.433(17) . ?
B43 F45C 1.341(15) . ?
B43 F46C 1.347(16) . ?
B43 F44C 1.406(16) . ?
B43 F47C 1.432(15) . ?
C48A C50A 1.55(2) . ?
C49A C50A 1.55(2) . ?
C50A O51A 1.22(2) . ?
C48B C50B 1.548(16) . ?
C49B C50B 1.526(16) . ?
C50B O51B 1.188(15) . ?
C48C C50C 1.528(18) . ?
C49C C50C 1.551(18) . ?
C50C O51C 1.225(17) . ?
